data_7704659
loop_
_publ_author_name
'Do, Dinh Cao Huan'
'Vasko, Petra'
'Fuentes, M \'Angeles'
'Hicks, Jamie'
'Aldridge, Simon'

_publ_section_title
;
 Probing the non-innocent nature of an amino-functionalised
 \b-diketiminate ligand in silylene/iminosilane systems.
;
_journal_issue 25
_journal_name_full 'Dalton transactions (Cambridge, England : 2003)'
_journal_page_first 8701
_journal_page_last 8709
_journal_paper_doi 10.1039/d0dt01447h
_journal_volume 49
_journal_year 2020
_chemical_formula_moiety 'C37 H65 N4 P Si3, C6 H6'
_chemical_formula_sum 'C43 H71 N4 P Si3'
_chemical_formula_weight 759.27
_space_group_crystal_system monoclinic
_space_group_IT_number 14
_space_group_name_Hall '-P 2yn'
_space_group_name_H-M_alt 'P 1 21/n 1'
_atom_sites_solution_hydrogens geom
_audit_creation_method SHELXL-2018/3
_audit_update_record
;
2020-04-09 deposited with the CCDC.	2020-06-10 downloaded from the CCDC.
;
_cell_angle_alpha 90
_cell_angle_beta 102.035(4)
_cell_angle_gamma 90
_cell_formula_units_Z 4
_cell_length_a 11.5822(5)
_cell_length_b 22.3841(9)
_cell_length_c 17.9474(9)
_cell_measurement_reflns_used 3420
_cell_measurement_temperature 150(2)
_cell_measurement_theta_max 27.2470
_cell_measurement_theta_min 2.0180
_cell_volume 4550.7(4)
_computing_cell_refinement 'CrysAlisPro 1.171.39.46 (Rigaku OD, 2018)'
_computing_data_collection 'CrysAlisPro 1.171.39.46 (Rigaku OD, 2018)'
_computing_data_reduction 'CrysAlisPro 1.171.39.46 (Rigaku OD, 2018)'
_computing_structure_refinement 'SHELXL-2018/3 (Sheldrick, 2018)'
_computing_structure_solution 'SHELXT 2018/2 (Sheldrick, 2018)'
_diffrn_ambient_temperature 150(2)
_diffrn_detector_area_resol_mean 10.5035
_diffrn_measured_fraction_theta_full 1.000
_diffrn_measured_fraction_theta_max 0.873
_diffrn_measurement_device_type 'SuperNova, Dual, Cu at home/near, Atlas'
_diffrn_measurement_method '\w scans'
_diffrn_radiation_type MoK\a
_diffrn_radiation_wavelength 0.71073
_diffrn_reflns_av_R_equivalents 0.0544
_diffrn_reflns_av_unetI/netI 0.0998
_diffrn_reflns_Laue_measured_fraction_full 1.000
_diffrn_reflns_Laue_measured_fraction_max 0.873
_diffrn_reflns_limit_h_max 10
_diffrn_reflns_limit_h_min -14
_diffrn_reflns_limit_k_max 28
_diffrn_reflns_limit_k_min -18
_diffrn_reflns_limit_l_max 23
_diffrn_reflns_limit_l_min -14
_diffrn_reflns_number 21049
_diffrn_reflns_point_group_measured_fraction_full 1.000
_diffrn_reflns_point_group_measured_fraction_max 0.873
_diffrn_reflns_theta_full 25.242
_diffrn_reflns_theta_max 28.855
_diffrn_reflns_theta_min 1.474
_diffrn_source 'micro-focus sealed X-ray tube'
_exptl_absorpt_coefficient_mu 0.172
_exptl_absorpt_correction_T_max 1.00000
_exptl_absorpt_correction_T_min 0.85594
_exptl_absorpt_correction_type multi-scan
_exptl_absorpt_process_details
;
CrysAlisPro 1.171.39.46 (Rigaku Oxford Diffraction, 2018)
Empirical absorption correction using spherical harmonics,
 implemented in SCALE3 ABSPACK scaling algorithm.
;
_exptl_crystal_colour orange
_exptl_crystal_density_diffrn 1.108
_exptl_crystal_description plare
_exptl_crystal_F_000 1656
_exptl_crystal_size_max 0.150
_exptl_crystal_size_mid 0.120
_exptl_crystal_size_min 0.040
_refine_diff_density_max 0.502
_refine_diff_density_min -0.284
_refine_diff_density_rms 0.065
_refine_ls_extinction_method none
_refine_ls_goodness_of_fit_ref 1.030
_refine_ls_hydrogen_treatment constr
_refine_ls_matrix_type full
_refine_ls_number_parameters 478
_refine_ls_number_reflns 10425
_refine_ls_number_restraints 0
_refine_ls_restrained_S_all 1.030
_refine_ls_R_factor_all 0.1166
_refine_ls_R_factor_gt 0.0601
_refine_ls_shift/su_max 0.001
_refine_ls_shift/su_mean 0.000
_refine_ls_structure_factor_coef Fsqd
_refine_ls_weighting_details 'w=1/[\s^2^(Fo^2^)+(0.0402P)^2^+0.8739P] where P=(Fo^2^+2Fc^2^)/3'
_refine_ls_weighting_scheme calc
_refine_ls_wR_factor_gt 0.1077
_refine_ls_wR_factor_ref 0.1321
_reflns_Friedel_coverage 0.000
_reflns_number_gt 6481
_reflns_number_total 10425
_reflns_threshold_expression 'I > 2\s(I)'
_cod_data_source_file d0dt01447h2.cif
_cod_data_source_block (2-Dipp)Si(NDipp)(P(SiMe3)2)
_cod_depositor_comments 'Adding full bibliography for 7704658--7704661.cif.'
_cod_original_sg_symbol_H-M 'P 21/n'
_cod_database_code 7704659
_shelx_shelxl_version_number 2018/3
_shelx_space_group_comment
;
The symmetry employed for this shelxl refinement is uniquely defined
by the following loop, which should always be used as a source of
symmetry information in preference to the above space-group names.
They are only intended as comments.
;
_shelx_estimated_absorpt_t_min 0.975
_shelx_estimated_absorpt_t_max 0.993

loop_
_space_group_symop_operation_xyz
'x, y, z'
'-x+1/2, y+1/2, -z+1/2'
'-x, -y, -z'
'x-1/2, -y-1/2, z-1/2'

loop_
_atom_site_label
_atom_site_type_symbol
_atom_site_fract_x
_atom_site_fract_y
_atom_site_fract_z
_atom_site_U_iso_or_equiv
_atom_site_adp_type
_atom_site_occupancy
_atom_site_site_symmetry_order
_atom_site_calc_flag
_atom_site_refinement_flags_posn
_atom_site_refinement_flags_adp
_atom_site_refinement_flags_occupancy
_atom_site_disorder_assembly
_atom_site_disorder_group
P1 P 0.30001(6) 0.36117(3) 0.61497(4) 0.01932(16) Uani 1 1 d . . . . .
Si1 Si 0.31937(6) 0.33894(3) 0.73897(4) 0.01607(16) Uani 1 1 d . . . . .
Si2 Si 0.24394(6) 0.45636(3) 0.58748(4) 0.02222(18) Uani 1 1 d . . . . .
Si3 Si 0.46867(6) 0.34566(4) 0.57479(4) 0.02405(18) Uani 1 1 d . . . . .
N2 N 0.35399(16) 0.25891(9) 0.74805(12) 0.0166(5) Uani 1 1 d . . . . .
N3 N 0.51681(17) 0.19468(9) 0.79395(13) 0.0219(5) Uani 1 1 d . . . . .
N4 N 0.53240(17) 0.40791(9) 0.80620(13) 0.0222(5) Uani 1 1 d . . . . .
N1 N 0.20622(17) 0.35890(9) 0.76954(13) 0.0218(5) Uani 1 1 d . . . . .
C13 C 0.26416(19) 0.21416(11) 0.75115(15) 0.0165(5) Uani 1 1 d . . . . .
C1 C 0.1363(2) 0.36493(11) 0.82186(15) 0.0192(6) Uani 1 1 d . . . . .
C27 C 0.4792(2) 0.35484(11) 0.79059(14) 0.0180(5) Uani 1 1 d . . . . .
C18 C 0.1977(2) 0.19048(11) 0.68286(15) 0.0202(6) Uani 1 1 d . . . . .
C14 C 0.2444(2) 0.19536(11) 0.82224(15) 0.0189(6) Uani 1 1 d . . . . .
C6 C 0.0237(2) 0.33607(12) 0.80946(16) 0.0216(6) Uani 1 1 d . . . . .
C26 C 0.5377(2) 0.30142(11) 0.80563(15) 0.0192(6) Uani 1 1 d . . . . .
H26 H 0.618851 0.299372 0.829720 0.023 Uiso 1 1 calc R U . . .
C22 C 0.3139(2) 0.21641(11) 0.89901(15) 0.0209(6) Uani 1 1 d . . . . .
H22 H 0.368675 0.248842 0.889821 0.025 Uiso 1 1 calc R U . . .
C7 C -0.0192(2) 0.30195(12) 0.73601(17) 0.0267(6) Uani 1 1 d . . . . .
H7 H 0.050212 0.280482 0.723680 0.032 Uiso 1 1 calc R U . . .
C25 C 0.4690(2) 0.24938(11) 0.78279(15) 0.0187(6) Uani 1 1 d . . . . .
C17 C 0.1133(2) 0.14707(12) 0.68748(16) 0.0249(6) Uani 1 1 d . . . . .
H17 H 0.068112 0.130438 0.641926 0.030 Uiso 1 1 calc R U . . .
C19 C 0.2132(2) 0.20940(12) 0.60483(15) 0.0236(6) Uani 1 1 d . . . . .
H19 H 0.278748 0.239274 0.611812 0.028 Uiso 1 1 calc R U . . .
C2 C 0.1697(2) 0.40024(12) 0.88831(16) 0.0239(6) Uani 1 1 d . . . . .
C15 C 0.1589(2) 0.15161(12) 0.82271(16) 0.0245(6) Uani 1 1 d . . . . .
H15 H 0.145200 0.137961 0.870238 0.029 Uiso 1 1 calc R U . . .
C16 C 0.0939(2) 0.12768(12) 0.75703(17) 0.0275(7) Uani 1 1 d . . . . .
H16 H 0.036039 0.098019 0.759177 0.033 Uiso 1 1 calc R U . . .
C29 C 0.6340(2) 0.18676(13) 0.84310(17) 0.0286(7) Uani 1 1 d . . . . .
H29A H 0.694841 0.196867 0.814533 0.043 Uiso 1 1 calc R U . . .
H29B H 0.643762 0.145102 0.860039 0.043 Uiso 1 1 calc R U . . .
H29C H 0.641821 0.213033 0.887552 0.043 Uiso 1 1 calc R U . . .
C28 C 0.4694(2) 0.14238(12) 0.74957(18) 0.0300(7) Uani 1 1 d . . . . .
H28A H 0.419174 0.119800 0.777229 0.045 Uiso 1 1 calc R U . . .
H28B H 0.534544 0.116985 0.741407 0.045 Uiso 1 1 calc R U . . .
H28C H 0.422526 0.155196 0.700236 0.045 Uiso 1 1 calc R U . . .
C23 C 0.2345(2) 0.24170(13) 0.94972(17) 0.0310(7) Uani 1 1 d . . . . .
H23A H 0.185450 0.273767 0.922575 0.046 Uiso 1 1 calc R U . . .
H23B H 0.283603 0.257626 0.996675 0.046 Uiso 1 1 calc R U . . .
H23C H 0.183747 0.209894 0.962389 0.046 Uiso 1 1 calc R U . . .
C24 C 0.3888(2) 0.16502(13) 0.94036(16) 0.0290(7) Uani 1 1 d . . . . .
H24A H 0.336684 0.133635 0.952564 0.043 Uiso 1 1 calc R U . . .
H24B H 0.438806 0.180019 0.987515 0.043 Uiso 1 1 calc R U . . .
H24C H 0.438569 0.148598 0.907388 0.043 Uiso 1 1 calc R U . . .
C34 C 0.3642(2) 0.50790(12) 0.57155(17) 0.0329(7) Uani 1 1 d . . . . .
H34A H 0.329768 0.546249 0.552045 0.049 Uiso 1 1 calc R U . . .
H34B H 0.405220 0.490047 0.534452 0.049 Uiso 1 1 calc R U . . .
H34C H 0.420457 0.514316 0.619823 0.049 Uiso 1 1 calc R U . . .
C31 C 0.4760(2) 0.46419(12) 0.78103(16) 0.0264(6) Uani 1 1 d . . . . .
H31A H 0.393860 0.456970 0.755496 0.040 Uiso 1 1 calc R U . . .
H31B H 0.518053 0.483433 0.745424 0.040 Uiso 1 1 calc R U . . .
H31C H 0.478072 0.490277 0.825140 0.040 Uiso 1 1 calc R U . . .
C30 C 0.6565(2) 0.41199(13) 0.84432(17) 0.0312(7) Uani 1 1 d . . . . .
H30A H 0.670004 0.388272 0.891232 0.047 Uiso 1 1 calc R U . . .
H30B H 0.676884 0.453818 0.856816 0.047 Uiso 1 1 calc R U . . .
H30C H 0.705991 0.396626 0.810480 0.047 Uiso 1 1 calc R U . . .
C5 C -0.0454(2) 0.34138(13) 0.86346(18) 0.0317(7) Uani 1 1 d . . . . .
H5 H -0.118861 0.320969 0.855447 0.038 Uiso 1 1 calc R U . . .
C20 C 0.1016(2) 0.23977(14) 0.56059(17) 0.0345(7) Uani 1 1 d . . . . .
H20A H 0.035766 0.211401 0.552989 0.052 Uiso 1 1 calc R U . . .
H20B H 0.114684 0.253063 0.510978 0.052 Uiso 1 1 calc R U . . .
H20C H 0.082874 0.274335 0.589425 0.052 Uiso 1 1 calc R U . . .
C8 C -0.0643(2) 0.34555(14) 0.67119(17) 0.0369(8) Uani 1 1 d . . . . .
H8A H -0.130709 0.368379 0.682608 0.055 Uiso 1 1 calc R U . . .
H8B H -0.090474 0.323291 0.623650 0.055 Uiso 1 1 calc R U . . .
H8C H -0.000710 0.373006 0.665670 0.055 Uiso 1 1 calc R U . . .
C38 C 0.5961(3) -0.00236(14) 0.70596(19) 0.0356(8) Uani 1 1 d . . . . .
H38 H 0.537350 -0.032562 0.701045 0.043 Uiso 1 1 calc R U . . .
C32 C 0.1677(2) 0.48939(13) 0.65996(17) 0.0324(7) Uani 1 1 d . . . . .
H32A H 0.223147 0.514816 0.694865 0.049 Uiso 1 1 calc R U . . .
H32B H 0.139733 0.457261 0.688789 0.049 Uiso 1 1 calc R U . . .
H32C H 0.100435 0.513417 0.634201 0.049 Uiso 1 1 calc R U . . .
C3 C 0.0952(2) 0.40493(14) 0.93957(17) 0.0337(7) Uani 1 1 d . . . . .
H3 H 0.118310 0.429287 0.983493 0.040 Uiso 1 1 calc R U . . .
C43 C 0.6753(3) 0.00557(14) 0.7745(2) 0.0408(8) Uani 1 1 d . . . . .
H43 H 0.671115 -0.019036 0.816985 0.049 Uiso 1 1 calc R U . . .
C10 C 0.2878(2) 0.43193(13) 0.90530(18) 0.0308(7) Uani 1 1 d . . . . .
H10 H 0.318136 0.431038 0.857049 0.037 Uiso 1 1 calc R U . . .
C37 C 0.5967(2) 0.39383(15) 0.61738(18) 0.0374(8) Uani 1 1 d . . . . .
H37A H 0.663161 0.385029 0.593154 0.056 Uiso 1 1 calc R U . . .
H37B H 0.619745 0.385853 0.672159 0.056 Uiso 1 1 calc R U . . .
H37C H 0.574437 0.435935 0.609215 0.056 Uiso 1 1 calc R U . . .
C42 C 0.7604(3) 0.04948(16) 0.7807(2) 0.0481(10) Uani 1 1 d . . . . .
H42 H 0.815444 0.054827 0.827481 0.058 Uiso 1 1 calc R U . . .
C21 C 0.2464(3) 0.15729(14) 0.55764(17) 0.0360(7) Uani 1 1 d . . . . .
H21A H 0.317050 0.137310 0.586433 0.054 Uiso 1 1 calc R U . . .
H21B H 0.262390 0.172634 0.509653 0.054 Uiso 1 1 calc R U . . .
H21C H 0.180952 0.128711 0.546736 0.054 Uiso 1 1 calc R U . . .
C39 C 0.6029(3) 0.03366(15) 0.64514(19) 0.0391(8) Uani 1 1 d . . . . .
H39 H 0.548918 0.028181 0.597933 0.047 Uiso 1 1 calc R U . . .
C35 C 0.5169(3) 0.26639(14) 0.5922(2) 0.0405(8) Uani 1 1 d . . . . .
H35A H 0.455425 0.239764 0.564521 0.061 Uiso 1 1 calc R U . . .
H35B H 0.530217 0.257781 0.646818 0.061 Uiso 1 1 calc R U . . .
H35C H 0.590257 0.260013 0.574230 0.061 Uiso 1 1 calc R U . . .
C4 C -0.0112(3) 0.37527(15) 0.92848(18) 0.0386(8) Uani 1 1 d . . . . .
H4 H -0.059970 0.378105 0.964830 0.046 Uiso 1 1 calc R U . . .
C33 C 0.1374(3) 0.45242(14) 0.49365(18) 0.0415(8) Uani 1 1 d . . . . .
H33A H 0.111242 0.492824 0.477113 0.062 Uiso 1 1 calc R U . . .
H33B H 0.068974 0.428279 0.498971 0.062 Uiso 1 1 calc R U . . .
H33C H 0.176120 0.434085 0.455724 0.062 Uiso 1 1 calc R U . . .
C36 C 0.4299(2) 0.35855(15) 0.46964(16) 0.0355(8) Uani 1 1 d . . . . .
H36A H 0.409353 0.400664 0.459533 0.053 Uiso 1 1 calc R U . . .
H36B H 0.362455 0.333410 0.446975 0.053 Uiso 1 1 calc R U . . .
H36C H 0.497684 0.348330 0.447283 0.053 Uiso 1 1 calc R U . . .
C40 C 0.6870(3) 0.07748(16) 0.6521(2) 0.0470(9) Uani 1 1 d . . . . .
H40 H 0.690560 0.102491 0.609915 0.056 Uiso 1 1 calc R U . . .
C41 C 0.7660(3) 0.08542(16) 0.7197(2) 0.0468(10) Uani 1 1 d . . . . .
H41 H 0.824487 0.115729 0.724274 0.056 Uiso 1 1 calc R U . . .
C9 C -0.1145(2) 0.25525(14) 0.7399(2) 0.0442(9) Uani 1 1 d . . . . .
H9A H -0.086608 0.228385 0.783054 0.066 Uiso 1 1 calc R U . . .
H9B H -0.131019 0.232098 0.692557 0.066 Uiso 1 1 calc R U . . .
H9C H -0.186684 0.275397 0.746712 0.066 Uiso 1 1 calc R U . . .
C11 C 0.3777(3) 0.39930(18) 0.9642(2) 0.0597(11) Uani 1 1 d . . . . .
H11A H 0.352669 0.399671 1.013076 0.090 Uiso 1 1 calc R U . . .
H11B H 0.454522 0.419115 0.969946 0.090 Uiso 1 1 calc R U . . .
H11C H 0.384355 0.357905 0.947787 0.090 Uiso 1 1 calc R U . . .
C12 C 0.2788(3) 0.49720(16) 0.9256(3) 0.0708(13) Uani 1 1 d . . . . .
H12A H 0.222172 0.517266 0.885072 0.106 Uiso 1 1 calc R U . . .
H12B H 0.356342 0.516154 0.931017 0.106 Uiso 1 1 calc R U . . .
H12C H 0.251855 0.500427 0.973676 0.106 Uiso 1 1 calc R U . . .

loop_
_atom_site_aniso_label
_atom_site_aniso_U_11
_atom_site_aniso_U_22
_atom_site_aniso_U_33
_atom_site_aniso_U_23
_atom_site_aniso_U_13
_atom_site_aniso_U_12
P1 0.0208(3) 0.0171(3) 0.0209(4) 0.0021(3) 0.0063(3) 0.0019(3)
Si1 0.0157(3) 0.0135(3) 0.0193(4) 0.0010(3) 0.0042(3) -0.0005(3)
Si2 0.0252(4) 0.0169(4) 0.0237(4) 0.0019(3) 0.0031(3) 0.0014(3)
Si3 0.0225(4) 0.0281(4) 0.0230(4) 0.0039(4) 0.0083(3) 0.0032(3)
N2 0.0153(10) 0.0140(11) 0.0200(12) 0.0011(10) 0.0028(8) -0.0005(8)
N3 0.0199(11) 0.0188(12) 0.0270(14) 0.0021(11) 0.0048(9) 0.0046(9)
N4 0.0189(11) 0.0189(12) 0.0267(14) 0.0030(11) 0.0000(9) -0.0033(9)
N1 0.0208(11) 0.0177(11) 0.0282(14) 0.0010(11) 0.0082(9) -0.0005(9)
C13 0.0161(12) 0.0122(12) 0.0213(14) -0.0006(11) 0.0041(10) 0.0001(9)
C1 0.0189(13) 0.0167(13) 0.0229(15) 0.0041(12) 0.0067(11) 0.0050(10)
C27 0.0191(13) 0.0188(14) 0.0172(14) 0.0007(12) 0.0064(10) -0.0026(10)
C18 0.0211(13) 0.0150(13) 0.0242(16) -0.0011(12) 0.0041(11) 0.0020(10)
C14 0.0180(13) 0.0152(13) 0.0239(15) 0.0001(12) 0.0049(11) 0.0005(10)
C6 0.0191(13) 0.0202(14) 0.0259(16) 0.0039(13) 0.0061(11) 0.0038(10)
C26 0.0129(12) 0.0221(14) 0.0220(15) 0.0020(12) 0.0021(10) -0.0009(10)
C22 0.0253(14) 0.0192(14) 0.0191(15) 0.0037(12) 0.0063(11) -0.0046(10)
C7 0.0177(13) 0.0260(15) 0.0367(18) -0.0031(14) 0.0063(12) 0.0005(11)
C25 0.0204(13) 0.0191(14) 0.0180(14) 0.0034(12) 0.0072(10) 0.0017(10)
C17 0.0259(14) 0.0188(14) 0.0266(16) -0.0043(13) -0.0022(11) -0.0019(11)
C19 0.0304(15) 0.0200(14) 0.0191(15) -0.0038(13) 0.0024(11) -0.0028(11)
C2 0.0266(15) 0.0227(15) 0.0230(16) 0.0012(13) 0.0069(12) 0.0062(11)
C15 0.0233(14) 0.0220(15) 0.0290(17) 0.0057(13) 0.0073(12) -0.0033(11)
C16 0.0241(15) 0.0199(15) 0.0383(19) 0.0025(14) 0.0060(13) -0.0054(11)
C29 0.0232(15) 0.0270(16) 0.0346(18) 0.0050(14) 0.0037(12) 0.0082(11)
C28 0.0303(15) 0.0200(15) 0.0404(19) -0.0051(14) 0.0086(13) 0.0047(11)
C23 0.0394(17) 0.0285(17) 0.0264(17) -0.0026(14) 0.0100(13) -0.0003(13)
C24 0.0288(15) 0.0332(17) 0.0238(16) 0.0038(14) 0.0030(12) -0.0019(12)
C34 0.0413(17) 0.0214(15) 0.0372(19) 0.0053(15) 0.0106(14) -0.0032(12)
C31 0.0280(15) 0.0173(14) 0.0321(17) 0.0040(13) 0.0024(12) -0.0029(11)
C30 0.0231(15) 0.0289(17) 0.0373(19) 0.0041(15) -0.0035(12) -0.0086(12)
C5 0.0231(15) 0.0346(17) 0.0403(19) 0.0070(16) 0.0136(13) 0.0021(12)
C20 0.0390(17) 0.0326(18) 0.0286(18) 0.0048(15) -0.0010(13) 0.0019(13)
C8 0.0371(17) 0.041(2) 0.0293(18) -0.0042(16) -0.0015(13) 0.0015(14)
C38 0.0356(17) 0.0272(17) 0.046(2) -0.0111(16) 0.0126(15) -0.0015(13)
C32 0.0337(16) 0.0231(16) 0.041(2) 0.0018(15) 0.0092(14) 0.0061(12)
C3 0.0381(18) 0.0414(19) 0.0224(17) -0.0049(15) 0.0083(13) 0.0064(14)
C43 0.050(2) 0.0300(18) 0.042(2) -0.0041(16) 0.0065(16) 0.0133(15)
C10 0.0328(16) 0.0270(16) 0.0321(18) -0.0069(15) 0.0053(13) -0.0031(12)
C37 0.0224(15) 0.052(2) 0.0369(19) 0.0023(17) 0.0052(13) -0.0002(13)
C42 0.0340(18) 0.048(2) 0.054(2) -0.028(2) -0.0097(16) 0.0175(15)
C21 0.0503(19) 0.0298(17) 0.0281(18) -0.0067(15) 0.0088(14) 0.0013(14)
C39 0.0389(18) 0.043(2) 0.034(2) -0.0134(17) 0.0062(14) -0.0039(15)
C35 0.0413(18) 0.0383(19) 0.048(2) 0.0048(17) 0.0240(16) 0.0122(14)
C4 0.0380(18) 0.051(2) 0.0324(19) 0.0055(17) 0.0208(14) 0.0078(15)
C33 0.0468(19) 0.0325(18) 0.038(2) -0.0028(16) -0.0077(15) 0.0122(14)
C36 0.0268(16) 0.054(2) 0.0264(17) 0.0039(16) 0.0085(12) 0.0052(14)
C40 0.052(2) 0.047(2) 0.048(2) -0.0059(19) 0.0234(18) -0.0079(17)
C41 0.0276(18) 0.046(2) 0.070(3) -0.019(2) 0.0182(17) -0.0050(14)
C9 0.0313(17) 0.0349(19) 0.066(3) -0.0100(18) 0.0098(16) -0.0099(14)
C11 0.0335(19) 0.064(3) 0.073(3) 0.014(2) -0.0087(18) -0.0052(17)
C12 0.059(2) 0.039(2) 0.114(4) -0.025(3) 0.015(2) -0.0065(18)

loop_
_atom_type_symbol
_atom_type_description
_atom_type_scat_dispersion_real
_atom_type_scat_dispersion_imag
_atom_type_scat_source
C C 0.0033 0.0016 'International Tables Vol C Tables 4.2.6.8 and 6.1.1.4'
H H 0.0000 0.0000 'International Tables Vol C Tables 4.2.6.8 and 6.1.1.4'
N N 0.0061 0.0033 'International Tables Vol C Tables 4.2.6.8 and 6.1.1.4'
Si Si 0.0817 0.0704 'International Tables Vol C Tables 4.2.6.8 and 6.1.1.4'
P P 0.1023 0.0942 'International Tables Vol C Tables 4.2.6.8 and 6.1.1.4'

loop_
_geom_angle_atom_site_label_1
_geom_angle_atom_site_label_2
_geom_angle_atom_site_label_3
_geom_angle
_geom_angle_site_symmetry_1
_geom_angle_site_symmetry_3
_geom_angle_publ_flag
Si1 P1 Si3 111.73(4) . . ?
Si1 P1 Si2 113.05(4) . . ?
Si3 P1 Si2 107.83(4) . . ?
N1 Si1 N2 115.15(10) . . ?
N1 Si1 C27 124.26(12) . . ?
N2 Si1 C27 88.13(10) . . ?
N1 Si1 P1 111.17(9) . . ?
N2 Si1 P1 106.20(7) . . ?
C27 Si1 P1 108.89(8) . . ?
C32 Si2 C33 109.05(14) . . ?
C32 Si2 C34 109.63(13) . . ?
C33 Si2 C34 105.26(15) . . ?
C32 Si2 P1 112.22(10) . . ?
C33 Si2 P1 104.99(10) . . ?
C34 Si2 P1 115.21(9) . . ?
C37 Si3 C35 107.27(15) . . ?
C37 Si3 C36 109.14(14) . . ?
C35 Si3 C36 108.41(15) . . ?
C37 Si3 P1 116.73(10) . . ?
C35 Si3 P1 110.07(9) . . ?
C36 Si3 P1 104.99(9) . . ?
C25 N2 C13 120.9(2) . . ?
C25 N2 Si1 111.55(16) . . ?
C13 N2 Si1 122.08(14) . . ?
C25 N3 C28 123.7(2) . . ?
C25 N3 C29 120.1(2) . . ?
C28 N3 C29 115.3(2) . . ?
C27 N4 C31 123.2(2) . . ?
C27 N4 C30 121.2(2) . . ?
C31 N4 C30 115.3(2) . . ?
C1 N1 Si1 156.1(2) . . ?
C14 C13 C18 120.9(2) . . ?
C14 C13 N2 119.6(2) . . ?
C18 C13 N2 119.5(2) . . ?
N1 C1 C2 122.5(2) . . ?
N1 C1 C6 120.0(2) . . ?
C2 C1 C6 117.6(2) . . ?
N4 C27 C26 122.9(2) . . ?
N4 C27 Si1 128.27(19) . . ?
C26 C27 Si1 108.66(18) . . ?
C17 C18 C13 118.3(2) . . ?
C17 C18 C19 118.1(2) . . ?
C13 C18 C19 123.6(2) . . ?
C15 C14 C13 117.7(2) . . ?
C15 C14 C22 117.1(2) . . ?
C13 C14 C22 125.1(2) . . ?
C5 C6 C1 119.6(3) . . ?
C5 C6 C7 121.4(2) . . ?
C1 C6 C7 119.0(2) . . ?
C27 C26 C25 115.6(2) . . ?
C14 C22 C23 112.6(2) . . ?
C14 C22 C24 110.2(2) . . ?
C23 C22 C24 109.8(2) . . ?
C6 C7 C8 109.8(2) . . ?
C6 C7 C9 114.4(2) . . ?
C8 C7 C9 109.6(2) . . ?
N3 C25 N2 123.0(2) . . ?
N3 C25 C26 121.1(2) . . ?
N2 C25 C26 116.0(2) . . ?
C16 C17 C18 121.4(3) . . ?
C18 C19 C20 110.9(2) . . ?
C18 C19 C21 113.0(2) . . ?
C20 C19 C21 109.5(2) . . ?
C3 C2 C1 120.1(2) . . ?
C3 C2 C10 119.4(3) . . ?
C1 C2 C10 120.5(2) . . ?
C16 C15 C14 122.2(3) . . ?
C15 C16 C17 119.4(2) . . ?
C4 C5 C6 122.3(3) . . ?
C39 C38 C43 119.6(3) . . ?
C4 C3 C2 121.9(3) . . ?
C42 C43 C38 119.5(3) . . ?
C11 C10 C2 112.1(3) . . ?
C11 C10 C12 111.8(3) . . ?
C2 C10 C12 113.3(2) . . ?
C41 C42 C43 120.4(3) . . ?
C40 C39 C38 120.4(3) . . ?
C3 C4 C5 118.6(3) . . ?
C39 C40 C41 120.3(3) . . ?
C40 C41 C42 119.8(3) . . ?

loop_
_geom_bond_atom_site_label_1
_geom_bond_atom_site_label_2
_geom_bond_distance
_geom_bond_site_symmetry_2
_geom_bond_publ_flag
P1 Si1 2.2456(10) . ?
P1 Si3 2.2459(9) . ?
P1 Si2 2.2519(10) . ?
Si1 N1 1.587(2) . ?
Si1 N2 1.836(2) . ?
Si1 C27 1.922(2) . ?
Si2 C32 1.870(3) . ?
Si2 C33 1.871(3) . ?
Si2 C34 1.876(3) . ?
Si3 C37 1.863(3) . ?
Si3 C35 1.867(3) . ?
Si3 C36 1.869(3) . ?
N2 C25 1.365(3) . ?
N2 C13 1.454(3) . ?
N3 C25 1.342(3) . ?
N3 C28 1.457(3) . ?
N3 C29 1.468(3) . ?
N4 C27 1.341(3) . ?
N4 C31 1.447(3) . ?
N4 C30 1.461(3) . ?
N1 C1 1.368(3) . ?
C13 C14 1.407(3) . ?
C13 C18 1.408(3) . ?
C1 C2 1.416(4) . ?
C1 C6 1.431(3) . ?
C27 C26 1.373(3) . ?
C18 C17 1.393(3) . ?
C18 C19 1.509(4) . ?
C14 C15 1.394(3) . ?
C14 C22 1.519(4) . ?
C6 C5 1.384(4) . ?
C6 C7 1.515(4) . ?
C26 C25 1.422(3) . ?
C22 C23 1.531(3) . ?
C22 C24 1.535(4) . ?
C7 C8 1.525(4) . ?
C7 C9 1.532(4) . ?
C17 C16 1.383(4) . ?
C19 C20 1.528(4) . ?
C19 C21 1.537(4) . ?
C2 C3 1.391(4) . ?
C2 C10 1.515(4) . ?
C15 C16 1.368(4) . ?
C5 C4 1.379(4) . ?
C38 C39 1.372(4) . ?
C38 C43 1.384(4) . ?
C3 C4 1.377(4) . ?
C43 C42 1.380(4) . ?
C10 C11 1.508(4) . ?
C10 C12 1.515(4) . ?
C42 C41 1.371(5) . ?
C39 C40 1.370(4) . ?
C40 C41 1.370(5) . ?
